data_2100621
loop_
_publ_author_name
'Ho\/ly\'nska, Ma\/lgorzata'
'Bryndal, Iwona'
'Lis, Tadeusz'

_publ_section_title
;Hypersymmetry in the crystal structure of
triammonium bis(O-phospho-L-serinate)
trihydrate
;
_journal_coeditor_code GP5011
_journal_date_accepted 2006-06-20
_journal_date_recd_electronic 2006-04-26
_journal_issue 2
_journal_name_full 'Acta Crystallographica, Section B'
_journal_page_first 919
_journal_page_last 925
_journal_paper_category FA
_journal_paper_doi 10.1107/S0108768106023573
_journal_volume 62
_journal_year 2006
_chemical_formula_moiety 'C6 H13 N2 O12 P2, H6 N O, 2(H4 N), 2(H2 O) '
_chemical_formula_sum 'C6 H31 N5 O15 P2'
_chemical_formula_weight 475.30
_space_group_IT_number 19
_space_group_name_Hall 'P 2ac 2ab'
_space_group_name_H-M_alt 'P 21 21 21'
_symmetry_cell_setting orthorhombic
_symmetry_space_group_name_Hall 'P 2ac 2ab'
_symmetry_space_group_name_H-M 'P 21 21 21'
_atom_sites_solution_hydrogens geom
_atom_sites_solution_primary direct
_atom_sites_solution_secondary difmap
_cell_angle_alpha 90.00
_cell_angle_beta 90.00
_cell_angle_gamma 90.00
_cell_formula_units_Z 2
_cell_length_a 7.851(3)
_cell_length_b 21.976(5)
_cell_length_c 5.666(2)
_cell_measurement_reflns_used 17710
_cell_measurement_temperature 100(2)
_cell_volume 977.6(6)
_diffrn_ambient_temperature 100(2)
_diffrn_measured_fraction_theta_full 0.985
_diffrn_measured_fraction_theta_max 0.985
_diffrn_measurement_device_type 'Xcalibur PX'
_diffrn_measurement_method /w
_diffrn_radiation_monochromator graphite
_diffrn_radiation_source 'fine-focus sealed tube'
_diffrn_radiation_type MoK\a
_diffrn_radiation_wavelength 0.71073
_diffrn_reflns_av_R_equivalents 0.0462
_diffrn_reflns_av_sigmaI/netI 0.0415
_diffrn_reflns_limit_h_max 13
_diffrn_reflns_limit_h_min -13
_diffrn_reflns_limit_k_max 28
_diffrn_reflns_limit_k_min -38
_diffrn_reflns_limit_l_max 9
_diffrn_reflns_limit_l_min -9
_diffrn_reflns_number 24631
_diffrn_reflns_theta_full 38.47
_diffrn_reflns_theta_max 38.47
_diffrn_reflns_theta_min 4.53
_exptl_absorpt_coefficient_mu 0.306
_exptl_absorpt_correction_T_max 0.970
_exptl_absorpt_correction_T_min 0.888
_exptl_absorpt_correction_type numerical
_exptl_absorpt_process_details 'CrysAlis RED, ver. 1.171, Oxford Diffraction Poland (1995-2003)'
_exptl_crystal_colour colourless
_exptl_crystal_density_diffrn 1.615
_exptl_crystal_density_method 'not measured'
_exptl_crystal_description plates
_exptl_crystal_F_000 504
_exptl_crystal_size_max 0.40
_exptl_crystal_size_mid 0.18
_exptl_crystal_size_min 0.10
_refine_diff_density_max 0.36
_refine_diff_density_min -0.42
_refine_ls_abs_structure_details 'Flack H D (1983), Acta Cryst. A39, 876-881'
_refine_ls_abs_structure_Flack -0.16(8)
_refine_ls_extinction_method none
_refine_ls_goodness_of_fit_ref 1.016
_refine_ls_hydrogen_treatment mixed
_refine_ls_matrix_type full
_refine_ls_number_parameters 184
_refine_ls_number_reflns 5369
_refine_ls_number_restraints 26
_refine_ls_restrained_S_all 1.021
_refine_ls_R_factor_all 0.0498
_refine_ls_R_factor_gt 0.0394
_refine_ls_shift/su_max 0.000
_refine_ls_shift/su_mean 0.000
_refine_ls_structure_factor_coef Fsqd
_refine_ls_weighting_details 'calc w=1/[\s^2^(Fo^2^)+(0.0599P)^2^] where P=(Fo^2^+2Fc^2^)/3'
_refine_ls_weighting_scheme calc
_refine_ls_wR_factor_gt 0.0986
_refine_ls_wR_factor_ref 0.1027
_reflns_number_gt 4404
_reflns_number_total 5369
_reflns_threshold_expression >2sigma(I)
_cod_data_source_file gp5011.cif
_cod_original_sg_symbol_Hall 'P 2ac 2ab '
_cod_database_code 2100621

loop_
_symmetry_equiv_pos_as_xyz
'x, y, z'
'-x+1/2, -y, z+1/2'
'-x, y+1/2, -z+1/2'
'x+1/2, -y+1/2, -z'

loop_
_atom_site_type_symbol
_atom_site_label
_atom_site_fract_x
_atom_site_fract_y
_atom_site_fract_z
_atom_site_U_iso_or_equiv
_atom_site_adp_type
_atom_site_calc_flag
_atom_site_refinement_flags
_atom_site_occupancy
_atom_site_disorder_assembly
_atom_site_disorder_group
P P1 0.25297(4) 0.176373(12) 0.48324(5) 0.01177(6) Uani d . 1 . .
O O1 0.23300(12) 0.23961(4) 0.38964(16) 0.01733(16) Uani d . 1 . .
O O4 0.11981(11) 0.13075(4) 0.40253(18) 0.01627(16) Uani d . 1 . .
O O3 0.43511(11) 0.15424(4) 0.37913(17) 0.01333(15) Uani d . 1 . .
O O2 0.26847(13) 0.17443(4) 0.75465(15) 0.01790(17) Uani d . 1 . .
H H210 0.2358 0.1403 0.8041 0.021 Uiso calc PR 0.50 . .
C C3 0.49629(14) 0.09467(5) 0.4429(2) 0.01345(19) Uani d . 1 . .
H H32 0.4341 0.0631 0.3528 0.016 Uiso calc R 1 . .
H H31 0.4776 0.0873 0.6133 0.016 Uiso calc R 1 . .
C C2 0.68536(14) 0.09175(5) 0.3864(2) 0.01103(17) Uani d . 1 . .
H H2 0.7278 0.0502 0.4277 0.013 Uiso calc R 1 . .
C C1 0.72061(15) 0.10307(5) 0.1213(2) 0.01375(19) Uani d . 1 . .
O O5 0.77599(12) 0.15424(4) 0.06262(16) 0.01742(17) Uani d . 1 . .
O O6 0.68900(16) 0.05995(4) -0.01633(19) 0.0278(2) Uani d . 1 . .
N N1 0.77944(12) 0.13696(4) 0.53223(18) 0.01365(17) Uani d . 1 . .
H H11 0.7366 0.1748 0.5052 0.016 Uiso calc R 1 . .
H H12 0.8918 0.1362 0.4930 0.016 Uiso calc R 1 . .
H H13 0.7674 0.1275 0.6877 0.016 Uiso calc R 1 . .
N N2 0.51025(16) 0.24943(5) -0.0098(3) 0.0222(2) Uani d D 1 . .
H H21 0.548(2) 0.2351(7) 0.1305(15) 0.027 Uiso d D 1 . .
H H22 0.4386(15) 0.2203(5) -0.070(3) 0.027 Uiso d D 1 . .
H H23 0.5947(15) 0.2543(6) -0.118(2) 0.027 Uiso d D 1 . .
H H24 0.4453(16) 0.2835(4) 0.004(3) 0.027 Uiso d D 1 . .
O O7 0.1456(11) 0.0819(4) -0.0527(12) 0.0220(11) Uani d PD 0.50 A 1
H H71 0.103(5) 0.1026(16) 0.052(5) 0.026 Uiso d PD 0.50 B 1
H H72 0.225(4) 0.0583(14) -0.034(8) 0.026 Uiso d PD 0.50 C 1
N N7 0.1303(11) 0.0747(4) -0.0145(13) 0.0164(8) Uani d PD 0.50 D 2
H H17 0.122(4) 0.0901(12) 0.135(2) 0.020 Uiso d PD 0.50 E 2
H H27 0.202(3) 0.0420(8) -0.015(5) 0.020 Uiso d PD 0.50 F 2
H H37 0.173(3) 0.1047(9) -0.109(4) 0.020 Uiso d PD 0.50 G 2
H H47 0.0248(18) 0.0636(11) -0.066(5) 0.020 Uiso d PD 0.50 H 2
O O81 0.3962(6) -0.0050(2) -0.039(4) 0.0316(17) Uani d PD 0.60(5) . .
O O82 0.4008(11) -0.0087(4) 0.035(3) 0.0225(15) Uani d PD 0.40(5) . .
H H82 0.4910(10) 0.0075(8) -0.003(3) 0.027 Uiso d D 1 . .
H H81 0.406(3) -0.0421(2) -0.029(3) 0.027 Uiso d D 1 . .

loop_
_atom_site_aniso_label
_atom_site_aniso_U_11
_atom_site_aniso_U_22
_atom_site_aniso_U_33
_atom_site_aniso_U_12
_atom_site_aniso_U_13
_atom_site_aniso_U_23
P1 0.00983(10) 0.01262(10) 0.01287(11) 0.00100(9) 0.00037(11) -0.00042(9)
O1 0.0167(4) 0.0140(3) 0.0212(4) 0.0031(3) 0.0000(4) 0.0028(3)
O4 0.0106(3) 0.0167(4) 0.0214(4) -0.0004(3) 0.0026(3) -0.0024(3)
O3 0.0097(3) 0.0139(3) 0.0164(4) 0.0027(3) 0.0023(3) 0.0025(3)
O2 0.0228(4) 0.0186(4) 0.0123(3) 0.0000(4) 0.0031(3) -0.0001(3)
C3 0.0100(4) 0.0137(4) 0.0166(5) 0.0000(3) 0.0011(3) 0.0023(4)
C2 0.0111(4) 0.0113(4) 0.0107(4) 0.0002(3) 0.0006(4) 0.0011(4)
C1 0.0134(5) 0.0153(4) 0.0125(4) 0.0015(3) 0.0015(4) 0.0008(4)
O5 0.0181(4) 0.0178(4) 0.0164(4) -0.0023(3) 0.0019(3) 0.0053(3)
O6 0.0461(6) 0.0222(4) 0.0151(4) -0.0057(4) 0.0033(4) -0.0059(4)
N1 0.0115(4) 0.0166(4) 0.0129(4) -0.0005(3) 0.0001(3) -0.0013(3)
N2 0.0224(5) 0.0194(4) 0.0248(5) 0.0085(4) 0.0084(4) 0.0063(4)
O7 0.0252(17) 0.028(2) 0.013(2) -0.0020(14) 0.0056(14) -0.0024(14)
N7 0.0202(17) 0.0172(14) 0.012(2) 0.0000(12) 0.0034(15) 0.0006(14)
O81 0.0376(15) 0.0156(11) 0.042(5) -0.0038(9) -0.0052(16) -0.0098(13)
O82 0.029(2) 0.0188(14) 0.020(3) -0.0022(12) -0.0007(17) -0.0050(17)

loop_
_atom_type_symbol
_atom_type_description
_atom_type_scat_dispersion_real
_atom_type_scat_dispersion_imag
_atom_type_scat_source
C C 0.0033 0.0016 'International Tables Vol C Tables 4.2.6.8 and 6.1.1.4'
H H 0.0000 0.0000 'International Tables Vol C Tables 4.2.6.8 and 6.1.1.4'
N N 0.0061 0.0033 'International Tables Vol C Tables 4.2.6.8 and 6.1.1.4'
O O 0.0106 0.0060 'International Tables Vol C Tables 4.2.6.8 and 6.1.1.4'
P P 0.1023 0.0942 'International Tables Vol C Tables 4.2.6.8 and 6.1.1.4'

loop_
_geom_angle_atom_site_label_1
_geom_angle_atom_site_label_2
_geom_angle_atom_site_label_3
_geom_angle
O1 P1 O4 115.74(6)
O1 P1 O2 112.79(5)
O4 P1 O2 109.63(6)
O1 P1 O3 104.01(5)
O4 P1 O3 107.42(5)
O2 P1 O3 106.54(6)
C3 O3 P1 118.39(7)
P1 O2 H210 109.5
O3 C3 C2 108.13(9)
O3 C3 H32 110.1
C2 C3 H32 110.1
O3 C3 H31 110.1
C2 C3 H31 110.1
H32 C3 H31 108.4
N1 C2 C3 109.85(9)
N1 C2 C1 110.05(9)
C3 C2 C1 111.86(9)
N1 C2 H2 108.3
C3 C2 H2 108.3
C1 C2 H2 108.3
O5 C1 O6 125.72(12)
O5 C1 C2 117.70(10)
O6 C1 C2 116.58(10)
C2 N1 H11 109.5
C2 N1 H12 109.5
H11 N1 H12 109.5
C2 N1 H13 109.5
H11 N1 H13 109.5
H12 N1 H13 109.5
H21 N2 H22 106.5(9)
H21 N2 H23 113.1(9)
H22 N2 H23 106.2(9)
H21 N2 H24 113.2(9)
H22 N2 H24 105.2(9)
H23 N2 H24 111.8(9)
H71 O7 H72 125(5)
H71 O7 H17 30(3)
H72 O7 H17 96(4)
H71 O7 H27 121(3)
H72 O7 H27 24(3)
H17 O7 H27 90.6(13)
H71 O7 H37 94(4)
H72 O7 H37 108(4)
H17 O7 H37 115(2)
H27 O7 H37 131(2)
H71 O7 H47 84(4)
H72 O7 H47 118(3)
H17 O7 H47 88.7(12)
H27 O7 H47 94.5(15)
H37 O7 H47 125(3)
H71 N7 H72 133(5)
H71 N7 H17 38(3)
H72 N7 H17 110(4)
H71 N7 H27 145(4)
H72 N7 H27 27(3)
H17 N7 H27 109.8(10)
H71 N7 H37 79(3)
H72 N7 H37 85(3)
H17 N7 H37 107.8(10)
H27 N7 H37 110.0(10)
H71 N7 H47 97(4)
H72 N7 H47 131(3)
H17 N7 H47 109.2(10)
H27 N7 H47 110.3(10)
H37 N7 H47 109.6(10)
H82 O81 H81 103.3(18)
H82 O82 H81 103.4(18)

loop_
_geom_bond_atom_site_label_1
_geom_bond_atom_site_label_2
_geom_bond_distance
P1 O1 1.4956(9)
P1 O4 1.5190(10)
P1 O2 1.5432(10)
P1 O3 1.6216(10)
O3 C3 1.4404(14)
O2 H210 0.8400
C3 C2 1.5199(17)
C3 H32 0.9900
C3 H31 0.9900
C2 N1 1.4885(15)
C2 C1 1.5473(17)
C2 H2 1.0000
C1 O5 1.2507(14)
C1 O6 1.2521(15)
N1 H11 0.9100
N1 H12 0.9100
N1 H13 0.9100
N2 H21 0.906(3)
N2 H22 0.918(3)
N2 H23 0.908(3)
N2 H24 0.909(3)
O7 H71 0.820(2)
O7 H72 0.820(2)
O7 H17 1.094(15)
O7 H27 1.004(17)
O7 H37 0.631(12)
O7 H47 1.033(17)
N7 H71 0.75(2)
N7 H72 0.84(2)
N7 H17 0.913(3)
N7 H27 0.911(3)
N7 H37 0.913(3)
N7 H47 0.911(3)
O81 H82 0.819(2)
O81 H81 0.821(2)
O82 H82 0.820(2)
O82 H81 0.819(2)

loop_
_geom_hbond_atom_site_label_D
_geom_hbond_atom_site_label_H
_geom_hbond_atom_site_label_A
_geom_hbond_site_symmetry_A
_geom_hbond_distance_DH
_geom_hbond_distance_HA
_geom_hbond_distance_DA
_geom_hbond_angle_DHA
O2 H210 O7 1_556 0.84 1.68 2.501(6) 166.9
O2 H210 N7 1_556 0.84 1.95 2.773(7) 164.3
N1 H11 O1 4_556 0.91 1.97 2.7725(14) 145.7
N1 H12 O4 1_655 0.91 1.87 2.7749(16) 176.8
N1 H13 O5 1_556 0.91 2.21 3.0292(17) 150.3
N1 H13 O6 1_556 0.91 2.32 3.1482(17) 150.7
N2 H21 O3 . 0.906(3) 2.434(12) 3.0953(17) 130.0(13)
N2 H21 O5 . 0.906(3) 2.550(15) 2.9828(16) 109.9(12)
N2 H22 O2 1_554 0.918(3) 1.946(5) 2.8462(19) 166.3(15)
N2 H23 O1 4 0.908(3) 1.890(5) 2.7835(18) 167.6(15)
N2 H24 O5 4_455 0.909(3) 1.945(6) 2.8202(15) 161.0(15)
O7 H71 O4 . 0.820(2) 2.08(2) 2.801(8) 146(4)
O7 H71 O4 . 0.820(2) 2.08(2) 2.801(8) 146(4)
O7 H72 O81 . 0.820(2) 1.933(13) 2.744(10) 170(4)
O7 H72 O82 . 0.820(2) 2.054(16) 2.868(15) 172(4)
N7 H17 O4 . 0.913(3) 1.761(11) 2.666(9) 170(3)
N7 H17 O81 2 0.913(3) 2.63(3) 3.106(18) 113(2)
N7 H27 O81 . 0.911(3) 1.849(14) 2.729(10) 162(2)
N7 H27 O82 . 0.911(3) 1.940(17) 2.819(15) 161(2)
N7 H37 O2 1_554 0.913(3) 1.873(9) 2.773(7) 168(3)
N7 H47 O6 1_455 0.911(3) 2.653(15) 3.480(9) 151(2)
O81 H82 O6 . 0.819(2) 1.937(5) 2.709(5) 156.8(18)
O82 H81 O4 2_554 0.819(2) 1.997(4) 2.790(6) 162.8(19)
O81 H81 O4 2_554 0.821(2) 1.997(4) 2.786(4) 161.0(18)
O82 H82 O6 . 0.820(2) 1.937(5) 2.734(6) 164(2)

loop_
_geom_torsion_atom_site_label_1
_geom_torsion_atom_site_label_2
_geom_torsion_atom_site_label_3
_geom_torsion_atom_site_label_4
_geom_torsion
O1 P1 O3 C3 178.20(8)
O4 P1 O3 C3 -58.60(10)
O2 P1 O3 C3 58.82(9)
P1 O3 C3 C2 -163.73(8)
O3 C3 C2 N1 62.87(12)
O3 C3 C2 C1 -59.65(12)
N1 C2 C1 O5 -19.43(14)
C3 C2 C1 O5 102.97(12)
N1 C2 C1 O6 161.34(11)
C3 C2 C1 O6 -76.26(13)
